data_4337575
loop_
_publ_author_name
'Whittington, Christi L.'
'Wojtas, Lukasz'
'Larsen, Randy W.'

_publ_section_title
;
 Ruthenium(II) tris(2,2'-bipyridine)-templated zinc(II)
 1,3,5-tris(4-carboxyphenyl)benzene metal organic frameworks: structural
 characterization and photophysical properties.
;
_journal_issue 1
_journal_name_full 'Inorganic chemistry'
_journal_page_first 160
_journal_page_last 166
_journal_paper_doi 10.1021/ic402614w
_journal_volume 53
_journal_year 2014
_chemical_formula_sum 'C264 H156 N8 O71.33 Ru1.33 Zn12'
_chemical_formula_weight 5500.46
_chemical_name_systematic
; 
 ? 
;
_space_group_IT_number 62
_symmetry_cell_setting orthorhombic
_symmetry_space_group_name_Hall '-P 2ac 2n'
_symmetry_space_group_name_H-M 'P n m a'
_atom_sites_solution_hydrogens geom
_atom_sites_solution_primary direct
_atom_sites_solution_secondary difmap
_audit_creation_method SHELXL-97
_cell_angle_alpha 90.00
_cell_angle_beta 90.00
_cell_angle_gamma 90.00
_cell_formula_units_Z 1
_cell_length_a 17.2270(5)
_cell_length_b 23.5944(8)
_cell_length_c 23.7271(6)
_cell_measurement_temperature 228(2)
_cell_volume 9644.1(5)
_computing_cell_refinement 'APEX2 (Bruker, 2010); SAINT (Bruker, 2009)'
_computing_data_collection 'APEX2 (Bruker, 2010)'
_computing_data_reduction 'SAINT (Bruker, 2009);XPREP(Sheldrick,2008)'
_computing_publication_material 'APEX2 (Bruker, 2010)'
_computing_structure_refinement 'SHELXL-97 (Sheldrick, 2008); OLEX2 (2009)'
_computing_structure_solution 'SHELXS-97 (Sheldrick, 2008)'
_diffrn_ambient_temperature 228(2)
_diffrn_measured_fraction_theta_full 0.968
_diffrn_measured_fraction_theta_max 0.968
_diffrn_measurement_device_type 'BRUKER SMART APEXII CCD'
_diffrn_measurement_method 'omega scans'
_diffrn_radiation_monochromator graphite
_diffrn_radiation_source 'fine-focus sealed tube'
_diffrn_radiation_type CuK\a
_diffrn_radiation_wavelength 1.54178
_diffrn_reflns_av_R_equivalents 0.0922
_diffrn_reflns_av_sigmaI/netI 0.0718
_diffrn_reflns_limit_h_max 20
_diffrn_reflns_limit_h_min -18
_diffrn_reflns_limit_k_max 27
_diffrn_reflns_limit_k_min -27
_diffrn_reflns_limit_l_max 25
_diffrn_reflns_limit_l_min -27
_diffrn_reflns_number 42173
_diffrn_reflns_theta_full 65.64
_diffrn_reflns_theta_max 65.64
_diffrn_reflns_theta_min 4.53
_exptl_absorpt_coefficient_mu 1.677
_exptl_absorpt_correction_T_max 0.9360
_exptl_absorpt_correction_T_min 0.6603
_exptl_absorpt_correction_type multi-scan
_exptl_absorpt_process_details 'SADABS; (Sheldrick, 2003)'
_exptl_crystal_colour orange
_exptl_crystal_density_diffrn 0.947
_exptl_crystal_density_method 'not measured'
_exptl_crystal_description plate
_exptl_crystal_F_000 2785
_exptl_crystal_size_max 0.27
_exptl_crystal_size_mid 0.23
_exptl_crystal_size_min 0.04
_platon_squeeze_details
;
;
_refine_diff_density_max 0.490
_refine_diff_density_min -0.406
_refine_diff_density_rms 0.083
_refine_ls_extinction_method none
_refine_ls_goodness_of_fit_ref 1.045
_refine_ls_hydrogen_treatment constr
_refine_ls_matrix_type full
_refine_ls_number_parameters 607
_refine_ls_number_reflns 8304
_refine_ls_number_restraints 233
_refine_ls_restrained_S_all 1.040
_refine_ls_R_factor_all 0.1181
_refine_ls_R_factor_gt 0.0773
_refine_ls_shift/su_max 0.000
_refine_ls_shift/su_mean 0.000
_refine_ls_structure_factor_coef Fsqd
_refine_ls_weighting_details 'calc w=1/[\s^2^(Fo^2^)+(0.1346P)^2^+0.0000P] where P=(Fo^2^+2Fc^2^)/3'
_refine_ls_weighting_scheme calc
_refine_ls_wR_factor_gt 0.2142
_refine_ls_wR_factor_ref 0.2353
_reflns_number_gt 4862
_reflns_number_total 8304
_reflns_threshold_expression >2sigma(I)
_cod_data_source_file ic402614w_si_002.cif
_cod_data_source_block RWLC-2
_cod_original_sg_symbol_H-M Pnma
_cod_database_code 4337575

loop_
_symmetry_equiv_pos_as_xyz
'x, y, z'
'-x+1/2, -y, z+1/2'
'x+1/2, -y+1/2, -z+1/2'
'-x, y+1/2, -z'
'-x, -y, -z'
'x-1/2, y, -z-1/2'
'-x-1/2, y-1/2, z-1/2'
'x, -y-1/2, z'

loop_
_atom_site_label
_atom_site_type_symbol
_atom_site_fract_x
_atom_site_fract_y
_atom_site_fract_z
_atom_site_U_iso_or_equiv
_atom_site_adp_type
_atom_site_occupancy
_atom_site_symmetry_multiplicity
_atom_site_calc_flag
_atom_site_refinement_flags
_atom_site_disorder_assembly
_atom_site_disorder_group
Zn1 Zn 0.88824(5) 0.7500 0.18756(4) 0.0487(3) Uani 1 2 d S . .
Zn2 Zn 0.50037(3) 0.32867(3) 0.61003(3) 0.0516(2) Uani 1 1 d . . .
C1 C 0.6588(3) 0.3333(3) 0.5911(2) 0.0550(14) Uani 1 1 d . . .
C2 C 0.7294(3) 0.3553(3) 0.5614(2) 0.0547(13) Uani 1 1 d . . .
C3 C 0.8004(3) 0.3586(3) 0.5896(3) 0.079(2) Uani 1 1 d . . .
H3 H 0.8040 0.3462 0.6271 0.095 Uiso 1 1 calc R . .
C4 C 0.8648(3) 0.3799(3) 0.5632(3) 0.076(2) Uani 1 1 d . . .
H4 H 0.9115 0.3826 0.5835 0.091 Uiso 1 1 calc R . .
C5 C 0.8635(3) 0.3974(3) 0.5083(2) 0.0576(14) Uani 1 1 d . . .
C6 C 0.7922(3) 0.3951(3) 0.4803(3) 0.080(2) Uani 1 1 d . . .
H6 H 0.7890 0.4071 0.4426 0.097 Uiso 1 1 calc R . .
C7 C 0.7254(3) 0.3751(3) 0.5075(3) 0.076(2) Uani 1 1 d . . .
H7 H 0.6776 0.3753 0.4885 0.092 Uiso 1 1 calc R . .
C8 C 0.9342(3) 0.4189(3) 0.4789(2) 0.0569(14) Uani 1 1 d . . .
C9 C 1.0074(3) 0.4008(3) 0.4968(2) 0.0644(16) Uani 1 1 d . . .
H9 H 1.0113 0.3741 0.5260 0.077 Uiso 1 1 calc R . .
C10 C 1.0750(3) 0.4219(3) 0.4716(2) 0.0632(16) Uani 1 1 d D . .
C11 C 1.0681(3) 0.4587(3) 0.4261(2) 0.0685(18) Uani 1 1 d . . .
H11 H 1.1131 0.4712 0.4075 0.082 Uiso 1 1 calc R . .
C12 C 0.9952(3) 0.4776(3) 0.4075(2) 0.0635(16) Uani 1 1 d . . .
C13 C 0.9296(3) 0.4571(3) 0.4348(2) 0.0629(16) Uani 1 1 d . . .
H13 H 0.8805 0.4695 0.4229 0.076 Uiso 1 1 calc R . .
C14 C 0.9888(3) 0.5187(3) 0.3610(2) 0.0626(16) Uani 1 1 d . . .
C15 C 0.9339(3) 0.5610(3) 0.3623(2) 0.0624(16) Uani 1 1 d . . .
H15 H 0.8997 0.5628 0.3931 0.075 Uiso 1 1 calc R . .
C16 C 0.9272(3) 0.6013(3) 0.3200(2) 0.0621(15) Uani 1 1 d . . .
H16 H 0.8899 0.6303 0.3225 0.074 Uiso 1 1 calc R . .
C17 C 0.9769(3) 0.5979(3) 0.2734(2) 0.0659(17) Uani 1 1 d . . .
C18 C 1.0309(3) 0.5547(4) 0.2714(3) 0.087(2) Uani 1 1 d . . .
H18 H 1.0633 0.5512 0.2397 0.105 Uiso 1 1 calc R . .
C19 C 1.0380(3) 0.5168(4) 0.3146(3) 0.088(2) Uani 1 1 d . . .
H19 H 1.0769 0.4890 0.3130 0.105 Uiso 1 1 calc R . .
C20 C 0.9686(3) 0.6416(4) 0.2269(2) 0.0683(19) Uani 1 1 d . . .
C21A C 1.1564(10) 0.4141(8) 0.4936(12) 0.048(5) Uani 0.50 1 d PDU . 1
C21B C 1.1482(9) 0.3948(8) 0.4936(12) 0.050(5) Uani 0.50 1 d PDU . 2
C22A C 1.2165(11) 0.4530(8) 0.4915(13) 0.059(4) Uani 0.50 1 d PDU . 1
H22A H 1.2075 0.4885 0.4747 0.071 Uiso 0.50 1 calc PR . 1
C22B C 1.2122(12) 0.4300(8) 0.4930(14) 0.069(6) Uani 0.50 1 d PDU . 2
H22B H 1.2075 0.4657 0.4759 0.083 Uiso 0.50 1 calc PR . 2
C23A C 1.2895(10) 0.4414(6) 0.5132(10) 0.061(4) Uani 0.50 1 d PDU . 1
H23A H 1.3286 0.4691 0.5122 0.073 Uiso 0.50 1 calc PR . 1
C23B C 1.2829(10) 0.4153(8) 0.5165(10) 0.061(5) Uani 0.50 1 d PDU . 2
H23B H 1.3261 0.4392 0.5120 0.074 Uiso 0.50 1 calc PR . 2
C24A C 1.3045(10) 0.3889(6) 0.5363(8) 0.052(4) Uani 0.50 1 d PDU . 1
C24B C 1.2900(9) 0.3655(7) 0.5463(9) 0.060(5) Uani 0.50 1 d PDU . 2
C25A C 1.2471(8) 0.3486(7) 0.5333(7) 0.068(5) Uani 0.50 1 d PD . 1
H25A H 1.2581 0.3118 0.5460 0.082 Uiso 0.50 1 calc PR . 1
C25B C 1.2249(8) 0.3319(7) 0.5501(6) 0.061(4) Uani 0.50 1 d PD . 2
H25B H 1.2283 0.2977 0.5704 0.073 Uiso 0.50 1 calc PR . 2
C26A C 1.1730(8) 0.3601(8) 0.5123(9) 0.062(4) Uani 0.50 1 d PDU . 1
H26A H 1.1352 0.3314 0.5108 0.074 Uiso 0.50 1 calc PR . 1
C26B C 1.1546(8) 0.3460(8) 0.5252(8) 0.059(4) Uani 0.50 1 d PDU . 2
H26B H 1.1113 0.3223 0.5299 0.071 Uiso 0.50 1 calc PR . 2
C27A C 1.3853(15) 0.3759(10) 0.5594(7) 0.057(4) Uani 0.50 1 d PU . 1
C27B C 1.3604(9) 0.3483(12) 0.5775(7) 0.061(4) Uani 0.50 1 d PU . 2
O1 O 0.6672(2) 0.3109(2) 0.63782(17) 0.0739(12) Uani 1 1 d . . .
O2 O 0.5946(2) 0.3394(2) 0.56577(16) 0.0668(11) Uani 1 1 d . . .
O3 O 0.9333(2) 0.6864(2) 0.23765(15) 0.0678(11) Uani 1 1 d . . .
O4 O 1.0001(2) 0.6273(2) 0.18013(17) 0.0809(14) Uani 1 1 d . . .
O5A O 1.4326(6) 0.4141(5) 0.5661(5) 0.089(4) Uani 0.50 1 d P . 1
O5B O 1.4245(8) 0.3690(12) 0.5609(6) 0.090(5) Uani 0.50 1 d P . 2
O6A O 1.3980(9) 0.3251(5) 0.5720(5) 0.068(3) Uani 0.50 1 d P . 1
O6B O 1.3566(5) 0.3171(5) 0.6194(4) 0.086(3) Uani 0.50 1 d P . 2
O7 O 0.7951(3) 0.7500 0.2438(2) 0.0790(19) Uani 1 2 d SD . .
O8 O 0.5070(2) 0.2500 0.63990(18) 0.0492(12) Uani 1 2 d S . .
H8 H 0.4728 0.2500 0.6652 0.059 Uiso 1 2 calc SR . .
C31 C 0.7145(13) 0.2696(15) 0.3293(10) 0.095(14) Uiso 0.17 1 d PD A -1
H31 H 0.7283 0.2788 0.2921 0.114 Uiso 0.17 1 calc PR A -1
C32 C 0.7701(11) 0.254(3) 0.3685(13) 0.142(17) Uiso 0.17 1 d PD A -1
H32 H 0.8218 0.2484 0.3568 0.170 Uiso 0.17 1 calc PR A -1
C33 C 0.7509(16) 0.246(5) 0.4243(13) 0.17(2) Uiso 0.17 1 d PD A -1
H33 H 0.7896 0.2371 0.4509 0.209 Uiso 0.17 1 calc PR A -1
C34 C 0.6736(16) 0.250(3) 0.4409(9) 0.134(15) Uiso 0.17 1 d PD A -1
H34 H 0.6594 0.2438 0.4787 0.161 Uiso 0.17 1 calc PR A -1
C35 C 0.6179(10) 0.2632(14) 0.4008(9) 0.101(14) Uiso 0.17 1 d PD A -1
C36 C 0.5347(10) 0.2717(14) 0.4117(11) 0.113(17) Uiso 0.17 1 d PD A -1
C37 C 0.5005(14) 0.258(2) 0.4629(11) 0.086(12) Uiso 0.17 1 d PD A -1
H37 H 0.5306 0.2453 0.4934 0.103 Uiso 0.17 1 calc PR A -1
C38 C 0.4205(14) 0.263(2) 0.4675(12) 0.103(15) Uiso 0.17 1 d PD A -1
H38 H 0.3945 0.2475 0.4987 0.123 Uiso 0.17 1 calc PR A -1
C39 C 0.3790(11) 0.2916(16) 0.4260(14) 0.087(12) Uiso 0.17 1 d PD A -1
H39 H 0.3257 0.2990 0.4304 0.104 Uiso 0.17 1 calc PR A -1
C40 C 0.4186(18) 0.309(3) 0.3778(17) 0.15(3) Uiso 0.17 1 d PD A -1
H40 H 0.3912 0.3283 0.3494 0.184 Uiso 0.17 1 calc PR A -1
C41 C 0.544(3) 0.1793(15) 0.288(3) 0.26(3) Uiso 0.17 1 d PDU A -1
H41 H 0.5863 0.1770 0.3133 0.316 Uiso 0.17 1 calc PR A -1
C42 C 0.510(3) 0.1304(10) 0.267(2) 0.18(3) Uiso 0.17 1 d PDU A -1
H42 H 0.5313 0.0949 0.2764 0.211 Uiso 0.17 1 calc PR A -1
C43 C 0.445(2) 0.1334(11) 0.2331(19) 0.106(16) Uiso 0.17 1 d PD A -1
H43 H 0.4217 0.1002 0.2191 0.127 Uiso 0.17 1 calc PR A -1
C44 C 0.4148(18) 0.1862(16) 0.2199(15) 0.127(19) Uiso 0.17 1 d PDU A -1
H44 H 0.3708 0.1890 0.1966 0.152 Uiso 0.17 1 calc PR A -1
C45 C 0.449(2) 0.2351(10) 0.2410(14) 0.20(2) Uiso 0.17 1 d PDU A -1
C46 C 0.4203(14) 0.2922(9) 0.2282(9) 0.16(2) Uiso 0.17 1 d PDU A -1
C47 C 0.3518(14) 0.3051(11) 0.2002(12) 0.068(9) Uiso 0.17 1 d PDU A -1
H47 H 0.3181 0.2759 0.1887 0.082 Uiso 0.17 1 calc PR A -1
C48 C 0.3333(16) 0.3615(13) 0.1894(15) 0.121(16) Uiso 0.17 1 d PDU A -1
H48 H 0.2891 0.3708 0.1681 0.145 Uiso 0.17 1 calc PR A -1
C49 C 0.3813(19) 0.4035(9) 0.2106(16) 0.108(16) Uiso 0.17 1 d PD A -1
H49 H 0.3687 0.4417 0.2042 0.130 Uiso 0.17 1 calc PR A -1
C50 C 0.447(2) 0.3903(10) 0.241(2) 0.16(3) Uiso 0.17 1 d PD A -1
H50 H 0.4787 0.4188 0.2568 0.190 Uiso 0.17 1 calc PR A -1
C51 C 0.622(2) 0.2890(13) 0.1775(14) 0.112(17) Uiso 0.17 1 d PD A -1
H51 H 0.5885 0.2576 0.1756 0.134 Uiso 0.17 1 calc PR A -1
C52 C 0.672(2) 0.3012(15) 0.1335(11) 0.17(3) Uiso 0.17 1 d PD A -1
H52 H 0.6716 0.2786 0.1009 0.199 Uiso 0.17 1 calc PR A -1
C53 C 0.7243(19) 0.3463(16) 0.1370(12) 0.086(13) Uiso 0.17 1 d PD A -1
H53 H 0.7622 0.3523 0.1091 0.103 Uiso 0.17 1 calc PR A -1
C54 C 0.7179(19) 0.3821(12) 0.1832(14) 0.13(2) Uiso 0.17 1 d PD A -1
H54 H 0.7481 0.4152 0.1848 0.153 Uiso 0.17 1 calc PR A -1
C55 C 0.6677(16) 0.3698(11) 0.2271(9) 0.102(15) Uiso 0.17 1 d PD A -1
C56 C 0.6607(19) 0.4041(11) 0.2785(10) 0.16(3) Uiso 0.17 1 d PD A -1
C57 C 0.7069(17) 0.4505(14) 0.2908(12) 0.083(12) Uiso 0.17 1 d PD A -1
H57 H 0.7457 0.4620 0.2655 0.099 Uiso 0.17 1 calc PR A -1
C58 C 0.696(2) 0.4799(14) 0.3408(15) 0.102(16) Uiso 0.17 1 d PD A -1
H58 H 0.7301 0.5087 0.3518 0.122 Uiso 0.17 1 calc PR A -1
C59 C 0.632(2) 0.4657(14) 0.3741(14) 0.14(2) Uiso 0.17 1 d PD A -1
H59 H 0.6138 0.4911 0.4016 0.168 Uiso 0.17 1 calc PR A -1
C60 C 0.596(2) 0.4136(14) 0.3664(14) 0.117(17) Uiso 0.17 1 d PD A -1
H60 H 0.5680 0.3965 0.3956 0.140 Uiso 0.17 1 calc PR A -1
N31 N 0.6396(10) 0.2713(9) 0.3465(8) 0.112(14) Uiso 0.17 1 d PD A -1
N32 N 0.4953(15) 0.2989(14) 0.3707(10) 0.082(9) Uiso 0.17 1 d PD A -1
N33 N 0.515(2) 0.2308(9) 0.2728(19) 0.18(2) Uiso 0.17 1 d PDU A -1
N34 N 0.4655(13) 0.3351(11) 0.2472(12) 0.096(11) Uiso 0.17 1 d PD A -1
N35 N 0.6219(17) 0.3235(14) 0.2233(9) 0.113(14) Uiso 0.17 1 d PD A -1
N36 N 0.6038(18) 0.3880(7) 0.3151(15) 0.117(14) Uiso 0.17 1 d PD A -1
Ru1 Ru 0.5581(3) 0.3094(2) 0.29553(17) 0.0974(12) Uani 0.17 1 d PD A -1
O11 O 0.7700(8) 0.3692(6) 0.2245(6) 0.080(4) Uiso 0.33 1 d P B 2
O12 O 0.5271(9) 0.4023(7) 0.3743(7) 0.096(4) Uiso 0.33 1 d P C 2
C1A C 0.7492(10) 0.8311(6) 0.3005(6) 0.073(4) Uiso 0.50 1 d PD . .
C1B C 0.7460(10) 0.8023(6) 0.2512(6) 0.104(5) Uiso 0.50 1 d PD . .
O5 O 0.719(2) 0.8626(15) 0.2698(14) 0.067(8) Uiso 0.13 1 d P . .
O6 O 0.7197(17) 0.8196(12) 0.3060(11) 0.109(9) Uiso 0.25 1 d P . .
O9 O 0.510(2) 0.3892(17) 0.4347(16) 0.117(11) Uiso 0.17 1 d P C 2
O10 O 0.573(2) 0.4670(15) 0.4094(15) 0.105(10) Uiso 0.17 1 d P D 2
O14 O 0.698(4) 0.443(3) 0.333(3) 0.21(3) Uiso 0.17 1 d P E 2
O16 O 0.717(3) 0.510(2) 0.3357(19) 0.141(14) Uiso 0.17 1 d P E 2
O18 O 0.681(3) 0.835(2) 0.253(2) 0.114(15) Uiso 0.13 1 d P . .
O13 O 0.701(3) 0.369(3) 0.157(3) 0.079(15) Uiso 0.08 1 d P F 2

loop_
_atom_site_aniso_label
_atom_site_aniso_U_11
_atom_site_aniso_U_22
_atom_site_aniso_U_33
_atom_site_aniso_U_23
_atom_site_aniso_U_13
_atom_site_aniso_U_12
Zn1 0.0244(4) 0.0892(7) 0.0324(5) 0.000 0.0014(3) 0.000
Zn2 0.0298(4) 0.0862(5) 0.0386(4) -0.0027(3) -0.0046(2) 0.0105(3)
C1 0.035(3) 0.083(4) 0.047(3) 0.002(3) 0.002(2) 0.001(3)
C2 0.032(2) 0.078(4) 0.053(3) 0.012(3) 0.001(2) 0.008(3)
C3 0.045(3) 0.125(6) 0.067(4) 0.029(4) -0.004(3) -0.002(4)
C4 0.035(3) 0.122(6) 0.072(4) 0.035(4) -0.007(2) 0.001(3)
C5 0.033(3) 0.080(4) 0.060(3) 0.018(3) 0.000(2) 0.012(3)
C6 0.042(3) 0.130(6) 0.070(4) 0.043(4) -0.009(3) -0.002(4)
C7 0.035(3) 0.124(6) 0.071(4) 0.034(4) -0.004(2) -0.003(3)
C8 0.030(3) 0.081(4) 0.060(3) 0.019(3) -0.001(2) 0.005(3)
C9 0.037(3) 0.095(4) 0.062(3) 0.020(3) -0.002(2) 0.010(3)
C10 0.033(3) 0.099(5) 0.057(3) 0.018(3) -0.002(2) 0.012(3)
C11 0.033(3) 0.111(5) 0.061(4) 0.027(4) 0.001(2) 0.004(3)
C12 0.032(3) 0.102(4) 0.056(3) 0.026(3) 0.001(2) 0.010(3)
C13 0.034(3) 0.096(4) 0.059(3) 0.023(3) 0.002(2) 0.010(3)
C14 0.029(3) 0.106(5) 0.053(3) 0.027(3) -0.005(2) 0.004(3)
C15 0.038(3) 0.102(5) 0.047(3) 0.020(3) 0.006(2) 0.003(3)
C16 0.039(3) 0.092(4) 0.055(3) 0.009(3) 0.002(2) 0.004(3)
C17 0.041(3) 0.115(5) 0.042(3) 0.024(3) 0.003(2) 0.005(3)
C18 0.045(3) 0.153(7) 0.064(4) 0.042(4) 0.016(3) 0.033(4)
C19 0.043(3) 0.148(7) 0.072(4) 0.046(5) 0.009(3) 0.033(4)
C20 0.029(3) 0.128(6) 0.048(3) 0.032(4) -0.004(2) -0.003(3)
C21A 0.035(8) 0.058(11) 0.051(7) 0.016(9) -0.008(6) 0.003(6)
C21B 0.023(6) 0.062(13) 0.066(9) 0.009(10) 0.001(6) 0.009(7)
C22A 0.029(6) 0.082(11) 0.067(9) 0.033(11) -0.006(5) -0.002(7)
C22B 0.035(7) 0.093(15) 0.080(10) 0.044(13) -0.013(6) -0.011(9)
C23A 0.035(7) 0.074(11) 0.074(9) 0.022(10) 0.002(6) 0.008(8)
C23B 0.029(6) 0.088(15) 0.067(9) 0.026(11) 0.000(5) -0.014(9)
C24A 0.035(7) 0.055(10) 0.065(10) 0.010(8) -0.005(6) 0.002(7)
C24B 0.030(9) 0.076(12) 0.072(10) 0.011(8) -0.012(7) 0.006(8)
C25A 0.058(12) 0.080(12) 0.066(12) 0.036(9) 0.014(8) 0.025(10)
C25B 0.055(9) 0.074(10) 0.053(10) 0.020(7) -0.010(7) 0.018(8)
C26A 0.027(7) 0.076(10) 0.083(11) 0.025(8) 0.007(7) 0.006(7)
C26B 0.037(8) 0.067(8) 0.074(10) 0.027(7) 0.002(7) 0.008(6)
C27A 0.037(10) 0.083(11) 0.051(7) 0.006(8) -0.007(7) -0.017(10)
C27B 0.040(9) 0.087(11) 0.057(9) -0.014(9) -0.001(7) -0.003(10)
O1 0.038(2) 0.128(4) 0.056(2) 0.019(3) -0.0053(16) -0.015(2)
O2 0.0330(19) 0.113(3) 0.055(2) 0.011(2) 0.0005(15) 0.005(2)
O3 0.053(2) 0.106(3) 0.044(2) 0.012(2) 0.0069(16) 0.004(2)
O4 0.060(2) 0.132(4) 0.051(2) 0.031(3) 0.0117(18) 0.024(3)
O5A 0.041(6) 0.096(7) 0.129(9) 0.022(8) -0.020(5) -0.004(6)
O5B 0.027(7) 0.163(18) 0.081(7) 0.037(9) -0.013(6) -0.021(11)
O6A 0.031(5) 0.107(9) 0.067(6) 0.004(6) -0.012(4) 0.017(7)
O6B 0.039(4) 0.126(8) 0.093(7) 0.037(6) -0.006(4) 0.015(5)
O7 0.042(3) 0.131(6) 0.064(4) 0.000 0.024(2) 0.000
O8 0.024(2) 0.087(3) 0.036(2) 0.000 0.0007(16) 0.000
Ru1 0.099(3) 0.115(3) 0.078(2) 0.016(2) 0.0091(19) -0.002(2)

loop_
_atom_type_symbol
_atom_type_description
_atom_type_scat_dispersion_real
_atom_type_scat_dispersion_imag
_atom_type_scat_source
C C 0.0181 0.0091 'International Tables Vol C Tables 4.2.6.8 and 6.1.1.4'
H H 0.0000 0.0000 'International Tables Vol C Tables 4.2.6.8 and 6.1.1.4'
N N 0.0311 0.0180 'International Tables Vol C Tables 4.2.6.8 and 6.1.1.4'
O O 0.0492 0.0322 'International Tables Vol C Tables 4.2.6.8 and 6.1.1.4'
Ru Ru 0.0552 3.2960 'International Tables Vol C Tables 4.2.6.8 and 6.1.1.4'
Zn Zn -1.5491 0.6778 'International Tables Vol C Tables 4.2.6.8 and 6.1.1.4'

loop_
_geom_angle_atom_site_label_1
_geom_angle_atom_site_label_2
_geom_angle_atom_site_label_3
_geom_angle
_geom_angle_site_symmetry_1
_geom_angle_site_symmetry_3
O3 Zn1 O3 93.2(3) 8_575 .
O3 Zn1 O7 85.44(16) 8_575 .
O3 Zn1 O7 85.44(16) . .
O3 Zn1 O1 174.81(17) 8_575 2_664
O3 Zn1 O1 89.78(19) . 2_664
O7 Zn1 O1 90.60(16) . 2_664
O3 Zn1 O1 89.79(19) 8_575 7_765
O3 Zn1 O1 174.81(17) . 7_765
O7 Zn1 O1 90.60(16) . 7_765
O1 Zn1 O1 86.9(3) 2_664 7_765
O3 Zn1 O8 89.27(13) 8_575 2_664
O3 Zn1 O8 89.27(13) . 2_664
O7 Zn1 O8 172.3(2) . 2_664
O1 Zn1 O8 94.99(13) 2_664 2_664
O1 Zn1 O8 94.99(13) 7_765 2_664
O2 Zn2 O4 113.05(19) . 2_665
O2 Zn2 O6A 120.1(4) . 1_455
O4 Zn2 O6A 113.8(4) 2_665 1_455
O2 Zn2 O8 105.41(18) . .
O4 Zn2 O8 101.08(19) 2_665 .
O6A Zn2 O8 100.0(4) 1_455 .
O2 Zn2 O5B 99.7(4) . 1_455
O4 Zn2 O5B 103.9(6) 2_665 1_455
O6A Zn2 O5B 34.0(5) 1_455 1_455
O8 Zn2 O5B 133.7(6) . 1_455
O2 Zn2 C27A 109.5(6) . 1_455
O4 Zn2 C27A 99.4(4) 2_665 1_455
O6A Zn2 C27A 28.4(8) 1_455 1_455
O8 Zn2 C27A 127.9(7) . 1_455
O5B Zn2 C27A 9.8(7) 1_455 1_455
O2 Zn2 C27B 126.5(5) . 1_455
O4 Zn2 C27B 98.9(4) 2_665 1_455
O6A Zn2 C27B 15.8(4) 1_455 1_455
O8 Zn2 C27B 109.2(6) . 1_455
O5B Zn2 C27B 28.9(7) 1_455 1_455
C27A Zn2 C27B 19.9(5) 1_455 1_455
O1 C1 O2 125.1(5) . .
O1 C1 C2 118.4(4) . .
O2 C1 C2 116.5(5) . .
C7 C2 C3 118.4(5) . .
C7 C2 C1 121.2(5) . .
C3 C2 C1 120.3(5) . .
C4 C3 C2 120.7(6) . .
C4 C3 H3 119.7 . .
C2 C3 H3 119.7 . .
C5 C4 C3 122.2(5) . .
C5 C4 H4 118.9 . .
C3 C4 H4 118.9 . .
C4 C5 C6 117.2(5) . .
C4 C5 C8 122.3(5) . .
C6 C5 C8 120.6(5) . .
C5 C6 C7 121.0(5) . .
C5 C6 H6 119.5 . .
C7 C6 H6 119.5 . .
C2 C7 C6 120.4(5) . .
C2 C7 H7 119.8 . .
C6 C7 H7 119.8 . .
C13 C8 C9 118.6(5) . .
C13 C8 C5 121.9(4) . .
C9 C8 C5 119.5(5) . .
C8 C9 C10 121.0(5) . .
C8 C9 H9 119.5 . .
C10 C9 H9 119.5 . .
C11 C10 C9 118.7(5) . .
C11 C10 C21A 115.2(9) . .
C9 C10 C21A 125.7(10) . .
C11 C10 C21B 127.3(9) . .
C9 C10 C21B 113.5(9) . .
C21A C10 C21B 18.2(10) . .
C10 C11 C12 121.3(5) . .
C10 C11 H11 119.3 . .
C12 C11 H11 119.3 . .
C13 C12 C11 118.0(5) . .
C13 C12 C14 121.3(4) . .
C11 C12 C14 120.7(5) . .
C8 C13 C12 122.3(5) . .
C8 C13 H13 118.8 . .
C12 C13 H13 118.8 . .
C15 C14 C19 117.4(5) . .
C15 C14 C12 120.7(5) . .
C19 C14 C12 121.9(6) . .
C14 C15 C16 122.5(5) . .
C14 C15 H15 118.7 . .
C16 C15 H15 118.7 . .
C15 C16 C17 118.8(6) . .
C15 C16 H16 120.6 . .
C17 C16 H16 120.6 . .
C18 C17 C16 118.7(5) . .
C18 C17 C20 122.7(5) . .
C16 C17 C20 118.6(6) . .
C19 C18 C17 121.2(5) . .
C19 C18 H18 119.4 . .
C17 C18 H18 119.4 . .
C18 C19 C14 121.3(6) . .
C18 C19 H19 119.3 . .
C14 C19 H19 119.3 . .
O3 C20 O4 127.4(6) . .
O3 C20 C17 118.3(5) . .
O4 C20 C17 114.3(7) . .
C26A C21A C22A 117.9(12) . .
C26A C21A C10 114.7(11) . .
C22A C21A C10 127.0(12) . .
C22B C21B C26B 116.3(13) . .
C22B C21B C10 114.2(12) . .
C26B C21B C10 127.6(12) . .
C23A C22A C21A 122.2(13) . .
C23A C22A H22A 118.9 . .
C21A C22A H22A 118.9 . .
C21B C22B C23B 123.4(13) . .
C21B C22B H22B 118.3 . .
C23B C22B H22B 118.3 . .
C24A C23A C22A 119.7(13) . .
C24A C23A H23A 120.1 . .
C22A C23A H23A 120.1 . .
C24B C23B C22B 119.8(13) . .
C24B C23B H23B 120.1 . .
C22B C23B H23B 120.1 . .
C25A C24A C23A 117.8(13) . .
C25A C24A C27A 122.4(15) . .
C23A C24A C27A 119.6(15) . .
C23B C24B C25B 117.0(12) . .
C23B C24B C27B 124.3(16) . .
C25B C24B C27B 118.5(15) . .
C24A C25A C26A 122.9(15) . .
C24A C25A H25A 118.6 . .
C26A C25A H25A 118.6 . .
C26B C25B C24B 123.0(14) . .
C26B C25B H25B 118.5 . .
C24B C25B H25B 118.5 . .
C21A C26A C25A 118.9(14) . .
C21A C26A H26A 120.5 . .
C25A C26A H26A 120.5 . .
C25B C26B C21B 120.2(13) . .
C25B C26B H26B 119.9 . .
C21B C26B H26B 119.9 . .
O5A C27A O6A 124(2) . .
O5A C27A C24A 120.3(16) . .
O6A C27A C24A 116(3) . .
O5A C27A Zn2 75.3(12) . 1_655
O6A C27A Zn2 48.7(11) . 1_655
C24A C27A Zn2 163.2(18) . 1_655
O6B C27B O5B 122(2) . .
O6B C27B C24B 121.4(14) . .
O5B C27B C24B 117(3) . .
O6B C27B Zn2 72.6(10) . 1_655
O5B C27B Zn2 49.3(14) . 1_655
C24B C27B Zn2 165.7(15) . 1_655
C1 O1 Zn1 138.3(4) . 2_665
C1 O2 Zn2 117.1(3) . .
C20 O3 Zn1 133.0(4) . .
C20 O4 Zn2 126.4(5) . 2_664
C27B O5B Zn2 101.9(19) . 1_655
C27A O6A Zn2 102.9(16) . 1_655
C1B O7 C1B 109.9(14) . 8_575
C1B O7 Zn1 120.4(7) . .
C1B O7 Zn1 120.4(7) 8_575 .
Zn2 O8 Zn2 137.7(2) . 8_565
Zn2 O8 Zn1 103.74(12) . 2_665
Zn2 O8 Zn1 103.74(12) 8_565 2_665
Zn2 O8 H8 102.4 . .
Zn2 O8 H8 102.4 8_565 .
Zn1 O8 H8 102.4 2_665 .
N31 C31 C32 117.7(9) . .
N31 C31 H31 121.1 . .
C32 C31 H31 121.1 . .
C33 C32 C31 121.0(8) . .
C33 C32 H32 119.5 . .
C31 C32 H32 119.5 . .
C32 C33 C34 119.5(10) . .
C32 C33 H33 120.3 . .
C34 C33 H33 120.3 . .
C35 C34 C33 118.9(9) . .
C35 C34 H34 120.5 . .
C33 C34 H34 120.5 . .
N31 C35 C34 119.6(8) . .
N31 C35 C36 114.6(14) . .
C34 C35 C36 125.7(15) . .
N32 C36 C37 121.9(12) . .
N32 C36 C35 115.3(17) . .
C37 C36 C35 122.4(17) . .
C38 C37 C36 118.0(11) . .
C38 C37 H37 121.0 . .
C36 C37 H37 121.0 . .
C37 C38 C39 119.9(10) . .
C37 C38 H38 120.1 . .
C39 C38 H38 120.1 . .
C38 C39 C40 118.1(10) . .
C38 C39 H39 120.9 . .
C40 C39 H39 120.9 . .
N32 C40 C39 121.9(9) . .
N32 C40 H40 119.0 . .
C39 C40 H40 119.0 . .
N33 C41 C42 119.4(11) . .
N33 C41 H41 120.3 . .
C42 C41 H41 120.3 . .
C43 C42 C41 120.6(10) . .
C43 C42 H42 119.7 . .
C41 C42 H42 119.7 . .
C44 C43 C42 118.8(10) . .
C44 C43 H43 120.6 . .
C42 C43 H43 120.6 . .
C43 C44 C45 120.2(10) . .
C43 C44 H44 119.9 . .
C45 C44 H44 119.9 . .
N33 C45 C44 119.5(10) . .
N33 C45 C46 118(3) . .
C44 C45 C46 123(3) . .
N34 C46 C47 119.1(10) . .
N34 C46 C45 114.8(19) . .
C47 C46 C45 126.1(19) . .
C46 C47 C48 119.4(10) . .
C46 C47 H47 120.3 . .
C48 C47 H47 120.3 . .
C49 C48 C47 118.7(11) . .
C49 C48 H48 120.6 . .
C47 C48 H48 120.6 . .
C50 C49 C48 121.3(10) . .
C50 C49 H49 119.4 . .
C48 C49 H49 119.4 . .
N34 C50 C49 117.7(11) . .
N34 C50 H50 121.1 . .
C49 C50 H50 121.1 . .
N35 C51 C52 118.5(9) . .
N35 C51 H51 120.7 . .
C52 C51 H51 120.7 . .
C51 C52 C53 121.1(9) . .
C51 C52 H52 119.5 . .
C53 C52 H52 119.5 . .
C54 C53 C52 117.4(12) . .
C54 C53 H53 121.3 . .
C52 C53 H53 121.3 . .
C55 C54 C53 121.1(9) . .
C55 C54 H54 119.4 . .
C53 C54 H54 119.4 . .
N35 C55 C54 119.0(9) . .
N35 C55 C56 117(3) . .
C54 C55 C56 124(3) . .
N36 C56 C57 119.9(7) . .
N36 C56 C55 116(3) . .
C57 C56 C55 124(3) . .
C56 C57 C58 119.7(8) . .
C56 C57 H57 120.2 . .
C58 C57 H57 120.2 . .
C57 C58 C59 118.5(8) . .
C57 C58 H58 120.8 . .
C59 C58 H58 120.8 . .
C60 C59 C58 119.1(10) . .
C60 C59 H59 120.4 . .
C58 C59 H59 120.4 . .
N36 C60 C59 118.0(11) . .
N36 C60 H60 121.0 . .
C59 C60 H60 121.0 . .
C31 N31 C35 123.0(9) . .
C31 N31 Ru1 119.1(14) . .
C35 N31 Ru1 115.6(13) . .
C36 N32 C40 119.0(10) . .
C36 N32 Ru1 114.2(17) . .
C40 N32 Ru1 126.0(17) . .
C41 N33 C45 121.2(10) . .
C41 N33 Ru1 127(3) . .
C45 N33 Ru1 112(2) . .
C50 N34 C46 123.6(11) . .
C50 N34 Ru1 121.6(17) . .
C46 N34 Ru1 114.4(16) . .
C55 N35 C51 122.6(12) . .
C55 N35 Ru1 113(2) . .
C51 N35 Ru1 125(2) . .
C56 N36 C60 120.8(8) . .
C56 N36 Ru1 112(2) . .
C60 N36 Ru1 124(2) . .
N34 Ru1 N31 170.1(11) . .
N34 Ru1 N35 84.4(13) . .
N31 Ru1 N35 101.2(11) . .
N34 Ru1 N36 99.0(12) . .
N31 Ru1 N36 90.0(8) . .
N35 Ru1 N36 80.8(13) . .
N34 Ru1 N33 80.9(15) . .
N31 Ru1 N33 90.2(9) . .
N35 Ru1 N33 96.8(17) . .
N36 Ru1 N33 177.5(18) . .
N34 Ru1 N32 96.3(12) . .
N31 Ru1 N32 78.5(10) . .
N35 Ru1 N32 177.2(14) . .
N36 Ru1 N32 96.4(14) . .
N33 Ru1 N32 86.0(17) . .
O6 C1A O5 93(4) . .
O6 C1A C1B 86(3) . .
O5 C1A C1B 76.1(19) . .
O6 C1A O18 64(4) . .
O5 C1A O18 38(2) . .
C1B C1A O18 53.5(19) . .
C1A C1B O18 73(2) . .
C1A C1B O6 24.1(13) . .
O18 C1B O6 63(2) . .
C1A C1B O7 119.2(12) . .
O18 C1B O7 159(3) . .
O6 C1B O7 121.0(16) . .
C1A C1B O5 46.4(14) . .
O18 C1B O5 39(2) . .
O6 C1B O5 52.5(16) . .
O7 C1B O5 161.1(18) . .
O18 O5 C1A 97(4) . .
O18 O5 O6 76(4) . .
C1A O5 O6 26.3(16) . .
O18 O5 C1B 60(3) . .
C1A O5 C1B 57.5(16) . .
O6 O5 C1B 58.9(19) . .
C1A O6 O5 61(4) . .
C1A O6 C1B 70(3) . .
O5 O6 C1B 69(2) . .
C1A O6 O18 95(4) . .
O5 O6 O18 42(2) . .
C1B O6 O18 56(2) . .
O5 O18 C1B 81(4) . .
O5 O18 O6 62(4) . .
C1B O18 O6 61(2) . .
O5 O18 C1A 45(3) . .
C1B O18 C1A 53.1(19) . .
O6 O18 C1A 21.2(14) . .

loop_
_geom_bond_atom_site_label_1
_geom_bond_atom_site_label_2
_geom_bond_distance
_geom_bond_site_symmetry_2
Zn1 O3 2.066(5) 8_575
Zn1 O3 2.066(5) .
Zn1 O7 2.087(5) .
Zn1 O1 2.091(4) 2_664
Zn1 O1 2.091(4) 7_765
Zn1 O8 2.130(4) 2_664
Zn2 O2 1.950(4) .
Zn2 O4 1.961(4) 2_665
Zn2 O6A 1.983(12) 1_455
Zn2 O8 1.9902(17) .
Zn2 O5B 1.994(19) 1_455
Zn2 C27A 2.571(19) 1_455
Zn2 C27B 2.575(18) 1_455
C1 O1 1.236(7) .
C1 O2 1.268(6) .
C1 C2 1.498(7) .
C2 C7 1.363(8) .
C2 C3 1.396(7) .
C3 C4 1.370(8) .
C3 H3 0.9400 .
C4 C5 1.365(8) .
C4 H4 0.9400 .
C5 C6 1.398(7) .
C5 C8 1.492(7) .
C6 C7 1.400(8) .
C6 H6 0.9400 .
C7 H7 0.9400 .
C8 C13 1.383(8) .
C8 C9 1.398(7) .
C9 C10 1.399(8) .
C9 H9 0.9400 .
C10 C11 1.392(8) .
C10 C21A 1.506(14) .
C10 C21B 1.506(13) .
C11 C12 1.404(7) .
C11 H11 0.9400 .
C12 C13 1.389(7) .
C12 C14 1.472(8) .
C13 H13 0.9400 .
C14 C15 1.377(8) .
C14 C19 1.388(8) .
C15 C16 1.387(8) .
C15 H15 0.9400 .
C16 C17 1.401(7) .
C16 H16 0.9400 .
C17 C18 1.381(9) .
C17 C20 1.516(8) .
C18 C19 1.366(9) .
C18 H18 0.9400 .
C19 H19 0.9400 .
C20 O3 1.245(8) .
C20 O4 1.282(8) .
C21A C26A 1.379(9) .
C21A C22A 1.386(9) .
C21B C22B 1.380(9) .
C21B C26B 1.378(9) .
C22A C23A 1.387(9) .
C22A H22A 0.9400 .
C22B C23B 1.383(9) .
C22B H22B 0.9400 .
C23A C24A 1.378(9) .
C23A H23A 0.9400 .
C23B C24B 1.377(9) .
C23B H23B 0.9400 .
C24A C25A 1.373(10) .
C24A C27A 1.53(3) .
C24B C25B 1.376(9) .
C24B C27B 1.48(3) .
C25A C26A 1.396(9) .
C25A H25A 0.9400 .
C25B C26B 1.388(9) .
C25B H25B 0.9400 .
C26A H26A 0.9400 .
C26B H26B 0.9400 .
C27A O5A 1.23(3) .
C27A O6A 1.25(3) .
C27A Zn2 2.571(19) 1_655
C27B O6B 1.24(3) .
C27B O5B 1.27(2) .
C27B Zn2 2.575(18) 1_655
O1 Zn1 2.091(4) 2_665
O4 Zn2 1.961(4) 2_664
O5B Zn2 1.994(19) 1_655
O6A Zn2 1.983(12) 1_655
O7 C1B 1.506(13) .
O7 C1B 1.506(13) 8_575
O8 Zn2 1.9902(17) 8_565
O8 Zn1 2.130(4) 2_665
O8 H8 0.8400 .
C31 N31 1.354(9) .
C31 C32 1.387(10) .
C31 H31 0.9400 .
C32 C33 1.379(9) .
C32 H32 0.9400 .
C33 C34 1.391(10) .
C33 H33 0.9400 .
C34 C35 1.388(10) .
C34 H34 0.9400 .
C35 N31 1.355(9) .
C35 C36 1.470(10) .
C36 N32 1.350(9) .
C36 C37 1.387(9) .
C37 C38 1.388(10) .
C37 H37 0.9400 .
C38 C39 1.390(9) .
C38 H38 0.9400 .
C39 C40 1.393(10) .
C39 H39 0.9400 .
C40 N32 1.353(10) .
C40 H40 0.9400 .
C41 N33 1.361(9) .
C41 C42 1.388(10) .
C41 H41 0.9400 .
C42 C43 1.387(10) .
C42 H42 0.9400 .
C43 C44 1.385(9) .
C43 H43 0.9400 .
C44 C45 1.392(10) .
C44 H44 0.9400 .
C45 N33 1.367(9) .
C45 C46 1.471(10) .
C46 N34 1.354(9) .
C46 C47 1.388(10) .
C47 C48 1.392(10) .
C47 H47 0.9400 .
C48 C49 1.386(10) .
C48 H48 0.9400 .
C49 C50 1.385(10) .
C49 H49 0.9400 .
C50 N34 1.346(9) .
C50 H50 0.9400 .
C51 N35 1.357(10) .
C51 C52 1.388(10) .
C51 H51 0.9400 .
C52 C53 1.392(10) .
C52 H52 0.9400 .
C53 C54 1.389(10) .
C53 H53 0.9400 .
C54 C55 1.383(10) .
C54 H54 0.9400 .
C55 N35 1.350(10) .
C55 C56 1.470(10) .
C56 N36 1.363(9) .
C56 C57 1.385(9) .
C57 C58 1.386(9) .
C57 H57 0.9400 .
C58 C59 1.389(9) .
C58 H58 0.9400 .
C59 C60 1.388(10) .
C59 H59 0.9400 .
C60 N36 1.363(9) .
C60 H60 0.9400 .
N31 Ru1 2.059(9) .
N32 Ru1 2.10(2) .
N33 Ru1 2.069(10) .
N34 Ru1 2.055(10) .
N35 Ru1 2.064(10) .
N36 Ru1 2.068(10) .
O12 O9 1.49(4) .
C1A O6 0.59(3) .
C1A O5 1.16(3) .
C1A C1B 1.355(15) .
C1A O18 1.62(5) .
C1B O18 1.36(5) .
C1B O6 1.44(3) .
C1B O5 1.56(4) .
O5 O18 1.00(5) .
O5 O6 1.33(4) .
O6 O18 1.46(6) .
O14 O16 1.62(7) .

loop_
_platon_squeeze_void_nr
_platon_squeeze_void_average_x
_platon_squeeze_void_average_y
_platon_squeeze_void_average_z
_platon_squeeze_void_volume
_platon_squeeze_void_count_electrons
_platon_squeeze_void_content
1 0.000 0.000 0.000 276 45 ' '
2 -0.027 0.250 0.569 185 39 ' '
3 0.000 0.500 0.000 276 45 ' '
4 0.027 0.750 0.431 185 39 ' '
5 0.500 0.500 0.500 276 39 ' '
6 0.500 1.000 0.500 276 39 ' '
7 0.202 0.750 0.796 8 1 ' '
8 0.298 0.250 0.296 8 1 ' '
9 0.473 0.250 0.931 185 39 ' '
10 0.527 0.750 0.069 185 39 ' '
11 0.702 0.750 0.704 8 1 ' '
12 0.797 0.250 0.204 8 1 ' '
